data_2022792
loop_
_publ_author_name
'Maharramov, Abel'
'Shikhaliyev, Namiq Q.'
'Qajar, Ayten'
'Atakishiyeva, Gulnar T.'
'Niyazova, Ayten'
'Khrustalev, Victor N.'
'Akkurt, Mehmet'
'Y\?ild\?ir\?im, Sema \"Ozt\"urk'
'Bhattarai, Ajaya'

_publ_section_title
;
 Crystal structures and Hirshfeld surface analyses of
 (E)-1-[1-(4-tert-butylphenyl)-2,2-dichloroethenyl]-2-phenyldiazene,
 (E)-1-[1-(4-tert-butylphenyl)-2,2-dichloroethenyl]-2-(4-methylphenyl)diazene,
 (E)-1-[1-(4-tert-butylphenyl)-2,2-dichloroethenyl]-2-(4-methoxyphenyl)diazene
 and
 (E)-1-[1-(4-tert-butylphenyl)-2,2-dichloroethenyl]-2-(3-methylphenyl)diazene
;
_journal_coeditor_code WM5684
_journal_issue 7
_journal_name_full 'Acta Crystallographica Section E Crystallographic Communications'
_journal_paper_doi 10.1107/S205698902300511X
_journal_volume 79
_journal_year 2023
_chemical_formula_iupac 'C19 H20 Cl2 N2 O'
_chemical_formula_moiety 'C19 H20 Cl2 N2 O'
_chemical_formula_sum 'C19 H20 Cl2 N2 O'
_chemical_formula_weight 363.27
_chemical_name_systematic (<i>E</i>)-1-[1-(4-<i>tert</i>-Butylphenyl)-2,2-dichloroethenyl]-2-(4-methoxyphenyl)diazene
_space_group_crystal_system monoclinic
_space_group_IT_number 14
_space_group_name_Hall '-P 2ybc'
_space_group_name_H-M_alt 'P 1 21/c 1'
_atom_sites_solution_hydrogens geom
_audit_creation_method SHELXL-2018/3
_cell_angle_alpha 90
_cell_angle_beta 112.5050(10)
_cell_angle_gamma 90
_cell_formula_units_Z 4
_cell_length_a 13.8738(2)
_cell_length_b 12.5946(2)
_cell_length_c 11.30130(10)
_cell_measurement_reflns_used 17727
_cell_measurement_temperature 100(2)
_cell_measurement_theta_max 77.55
_cell_measurement_theta_min 3.43
_cell_volume 1824.35(4)
_computing_cell_refinement
;
CrysAlisPro (Rigaku OD, 2021)
;
_computing_data_collection
;
CrysAlisPro (Rigaku OD, 2021)
;
_computing_data_reduction
;
CrysAlisPro (Rigaku OD, 2021)
;
_computing_molecular_graphics
;
ORTEP-3 for Windows (Farrugia, 2012)
;
_computing_publication_material
;
PLATON (Spek, 2020)
;
_computing_structure_refinement
;
<i>SHELXL2016/6</i> (Sheldrick, 2015b)
;
_computing_structure_solution
;
<i>SHELXT2016/6</i> (Sheldrick, 2015a)
;
_diffrn_ambient_temperature 100(2)
_diffrn_measured_fraction_theta_full 0.999
_diffrn_measured_fraction_theta_max 0.986
_diffrn_measurement_device_type 'XtaLAB Synergy, Dualflex, HyPix'
_diffrn_measurement_method '\f and \w'
_diffrn_radiation_type CuK\a
_diffrn_radiation_wavelength 1.54184
_diffrn_reflns_av_R_equivalents 0.0758
_diffrn_reflns_av_unetI/netI 0.0388
_diffrn_reflns_limit_h_max 17
_diffrn_reflns_limit_h_min -15
_diffrn_reflns_limit_k_max 15
_diffrn_reflns_limit_k_min -15
_diffrn_reflns_limit_l_max 14
_diffrn_reflns_limit_l_min -14
_diffrn_reflns_number 25894
_diffrn_reflns_theta_full 67.684
_diffrn_reflns_theta_max 77.878
_diffrn_reflns_theta_min 3.448
_diffrn_source 'micro-focus sealed X-ray tube'
_diffrn_standards_decay_% 0
_diffrn_standards_interval_count 0
_diffrn_standards_interval_time 0
_diffrn_standards_number 0
_exptl_absorpt_coefficient_mu 3.256
_exptl_absorpt_correction_T_max 0.550
_exptl_absorpt_correction_T_min 0.431
_exptl_absorpt_correction_type multi-scan
_exptl_absorpt_process_details
;
(<i>CrysAlisPro</i>; Rigaku OD, 2021)
;
_exptl_crystal_colour red
_exptl_crystal_density_diffrn 1.323
_exptl_crystal_description prism
_exptl_crystal_F_000 760
_exptl_crystal_size_max 0.240
_exptl_crystal_size_mid 0.200
_exptl_crystal_size_min 0.180
_refine_diff_density_max 0.531
_refine_diff_density_min -0.327
_refine_ls_extinction_method none
_refine_ls_goodness_of_fit_ref 1.058
_refine_ls_hydrogen_treatment constr
_refine_ls_matrix_type full
_refine_ls_number_parameters 221
_refine_ls_number_reflns 3843
_refine_ls_number_restraints 0
_refine_ls_restrained_S_all 1.058
_refine_ls_R_factor_all 0.0447
_refine_ls_R_factor_gt 0.0429
_refine_ls_shift/su_max 0.000
_refine_ls_shift/su_mean 0.000
_refine_ls_structure_factor_coef Fsqd
_refine_ls_weighting_details 'w=1/[\s^2^(Fo^2^)+(0.0831P)^2^+0.4008P] where P=(Fo^2^+2Fc^2^)/3'
_refine_ls_weighting_scheme calc
_refine_ls_wR_factor_gt 0.1155
_refine_ls_wR_factor_ref 0.1179
_reflns_number_gt 3603
_reflns_number_total 3843
_reflns_threshold_expression 'I > 2\s(I)'
_cod_data_source_file wm5684sup1.cif
_cod_data_source_block III
_cod_original_sg_symbol_H-M 'P 21/c'
_cod_database_code 2022792
_shelx_space_group_comment
;
The symmetry employed for this shelxl refinement is uniquely defined
by the following loop, which should always be used as a source of
symmetry information in preference to the above space-group names.
They are only intended as comments.
;
_shelx_estimated_absorpt_t_min 0.509
_shelx_estimated_absorpt_t_max 0.592

loop_
_space_group_symop_operation_xyz
'x, y, z'
'-x, y+1/2, -z+1/2'
'-x, -y, -z'
'x, -y-1/2, z-1/2'

loop_
_atom_site_type_symbol
_atom_site_label
_atom_site_fract_x
_atom_site_fract_y
_atom_site_fract_z
_atom_site_U_iso_or_equiv
_atom_site_adp_type
_atom_site_calc_flag
_atom_site_occupancy
_atom_site_disorder_assembly
_atom_site_disorder_group
C C1 0.20324(11) 0.34882(11) 0.22693(13) 0.0187(3) Uani d 1 . .
C C2 0.14902(11) 0.30352(11) 0.11245(13) 0.0202(3) Uani d 1 . .
C C3 0.19934(10) 0.46520(11) 0.24859(12) 0.0176(3) Uani d 1 . .
C C4 0.13412(10) 0.50501(11) 0.30620(13) 0.0189(3) Uani d 1 . .
H H4 0.093607 0.457391 0.333412 0.023 Uiso calc 1 . .
C C5 0.12770(10) 0.61349(11) 0.32425(13) 0.0188(3) Uani d 1 . .
H H5 0.081387 0.638876 0.361713 0.023 Uiso calc 1 . .
C C6 0.18772(10) 0.68598(11) 0.28860(12) 0.0170(3) Uani d 1 . .
C C7 0.25514(11) 0.64453(12) 0.23454(14) 0.0213(3) Uani d 1 . .
H H7 0.298483 0.691647 0.211415 0.026 Uiso calc 1 . .
C C8 0.26040(11) 0.53661(12) 0.21381(13) 0.0214(3) Uani d 1 . .
H H8 0.306116 0.511166 0.175511 0.026 Uiso calc 1 . .
C C9 0.18118(11) 0.80655(11) 0.30498(13) 0.0205(3) Uani d 1 . .
C C10 0.09974(13) 0.83569(12) 0.35970(16) 0.0268(3) Uani d 1 . .
H H10A 0.030833 0.811599 0.301035 0.040 Uiso calc 1 . .
H H10B 0.098759 0.912885 0.370051 0.040 Uiso calc 1 . .
H H10C 0.117338 0.801296 0.443148 0.040 Uiso calc 1 . .
C C11 0.28773(13) 0.84892(13) 0.39614(16) 0.0282(3) Uani d 1 . .
H H11A 0.305696 0.817148 0.481074 0.042 Uiso calc 1 . .
H H11B 0.284263 0.926299 0.402705 0.042 Uiso calc 1 . .
H H11C 0.341121 0.830301 0.362727 0.042 Uiso calc 1 . .
C C12 0.15139(14) 0.86056(13) 0.17359(15) 0.0298(3) Uani d 1 . .
H H12A 0.205161 0.845923 0.139406 0.045 Uiso calc 1 . .
H H12B 0.145827 0.937393 0.183169 0.045 Uiso calc 1 . .
H H12C 0.084214 0.832769 0.114538 0.045 Uiso calc 1 . .
C C13 0.37438(10) 0.24915(11) 0.52562(13) 0.0184(3) Uani d 1 . .
C C14 0.39042(11) 0.14261(11) 0.50182(13) 0.0193(3) Uani d 1 . .
H H14 0.360543 0.115106 0.417218 0.023 Uiso calc 1 . .
C C15 0.44961(11) 0.07799(11) 0.60150(13) 0.0198(3) Uani d 1 . .
H H15 0.461097 0.006053 0.585247 0.024 Uiso calc 1 . .
C C16 0.49311(10) 0.11785(11) 0.72709(13) 0.0186(3) Uani d 1 . .
C C17 0.47838(11) 0.22386(11) 0.75109(13) 0.0199(3) Uani d 1 . .
H H17 0.508107 0.251380 0.835695 0.024 Uiso calc 1 . .
C C18 0.41964(11) 0.28891(11) 0.64970(13) 0.0206(3) Uani d 1 . .
H H18 0.410262 0.361533 0.665345 0.025 Uiso calc 1 . .
C C19 0.59249(13) 0.08155(13) 0.94780(14) 0.0275(3) Uani d 1 . .
H H19A 0.641917 0.139312 0.955751 0.041 Uiso calc 1 . .
H H19B 0.629032 0.022336 1.003028 0.041 Uiso calc 1 . .
H H19C 0.536817 0.107057 0.973833 0.041 Uiso calc 1 . .
Cl Cl1 0.07489(3) 0.37510(3) -0.01999(3) 0.02558(13) Uani d 1 . .
Cl Cl2 0.14590(3) 0.16875(3) 0.08679(3) 0.02464(13) Uani d 1 . .
N N1 0.26151(9) 0.27761(9) 0.32441(11) 0.0193(2) Uani d 1 . .
N N2 0.31434(9) 0.32201(9) 0.42989(11) 0.0195(2) Uani d 1 . .
O O1 0.54829(8) 0.04642(8) 0.81760(10) 0.0246(2) Uani d 1 . .

loop_
_atom_site_aniso_label
_atom_site_aniso_U_11
_atom_site_aniso_U_22
_atom_site_aniso_U_33
_atom_site_aniso_U_12
_atom_site_aniso_U_13
_atom_site_aniso_U_23
C1 0.0212(6) 0.0180(6) 0.0175(6) 0.0014(5) 0.0081(5) 0.0008(5)
C2 0.0227(7) 0.0178(6) 0.0191(6) -0.0003(5) 0.0070(5) 0.0001(5)
C3 0.0202(6) 0.0168(6) 0.0139(6) 0.0012(5) 0.0042(5) 0.0002(5)
C4 0.0200(6) 0.0193(7) 0.0168(6) -0.0019(5) 0.0064(5) 0.0009(5)
C5 0.0192(6) 0.0207(7) 0.0168(6) 0.0004(5) 0.0072(5) -0.0002(5)
C6 0.0188(6) 0.0167(6) 0.0129(6) 0.0002(5) 0.0034(5) 0.0002(5)
C7 0.0237(7) 0.0200(7) 0.0227(7) -0.0028(5) 0.0116(6) 0.0008(5)
C8 0.0240(7) 0.0217(7) 0.0219(6) 0.0017(5) 0.0126(5) 0.0008(5)
C9 0.0253(7) 0.0156(6) 0.0193(6) -0.0009(5) 0.0071(5) -0.0007(5)
C10 0.0318(8) 0.0185(7) 0.0316(8) 0.0042(6) 0.0137(6) -0.0015(6)
C11 0.0293(8) 0.0225(7) 0.0301(8) -0.0055(6) 0.0084(6) -0.0064(6)
C12 0.0457(9) 0.0192(7) 0.0230(7) 0.0005(6) 0.0114(7) 0.0031(6)
C13 0.0204(6) 0.0172(6) 0.0171(6) -0.0002(5) 0.0065(5) 0.0010(5)
C14 0.0219(7) 0.0182(6) 0.0179(6) -0.0018(5) 0.0079(5) -0.0020(5)
C15 0.0227(6) 0.0157(6) 0.0202(6) -0.0001(5) 0.0073(5) -0.0005(5)
C16 0.0181(6) 0.0180(7) 0.0185(6) 0.0003(5) 0.0056(5) 0.0030(5)
C17 0.0218(6) 0.0193(7) 0.0169(6) -0.0010(5) 0.0054(5) -0.0012(5)
C18 0.0242(7) 0.0165(6) 0.0198(6) -0.0001(5) 0.0069(5) -0.0009(5)
C19 0.0326(8) 0.0238(7) 0.0183(7) 0.0041(6) 0.0009(6) 0.0018(5)
Cl1 0.0307(2) 0.0239(2) 0.01655(19) 0.00034(12) 0.00291(15) 0.00222(11)
Cl2 0.0306(2) 0.0173(2) 0.0225(2) -0.00119(12) 0.00626(15) -0.00440(11)
N1 0.0219(6) 0.0179(6) 0.0168(5) 0.0010(4) 0.0059(4) 0.0004(4)
N2 0.0225(6) 0.0178(6) 0.0170(5) 0.0010(4) 0.0064(5) 0.0004(4)
O1 0.0301(5) 0.0187(5) 0.0190(5) 0.0039(4) 0.0027(4) 0.0019(4)

loop_
_atom_type_symbol
_atom_type_description
_atom_type_scat_dispersion_real
_atom_type_scat_dispersion_imag
_atom_type_scat_source
C C 0.0181 0.0091 'International Tables Vol C Tables 4.2.6.8 and 6.1.1.4'
H H 0.0000 0.0000 'International Tables Vol C Tables 4.2.6.8 and 6.1.1.4'
Cl Cl 0.3639 0.7018 'International Tables Vol C Tables 4.2.6.8 and 6.1.1.4'
N N 0.0311 0.0180 'International Tables Vol C Tables 4.2.6.8 and 6.1.1.4'
O O 0.0492 0.0322 'International Tables Vol C Tables 4.2.6.8 and 6.1.1.4'

loop_
_geom_angle_atom_site_label_1
_geom_angle_atom_site_label_2
_geom_angle_atom_site_label_3
_geom_angle_site_symmetry_1
_geom_angle_site_symmetry_3
_geom_angle
_geom_angle_publ_flag
C2 C1 N1 . . 114.99(12) ?
C2 C1 C3 . . 122.10(13) ?
N1 C1 C3 . . 122.89(12) ?
C1 C2 Cl1 . . 122.91(11) ?
C1 C2 Cl2 . . 123.23(11) ?
Cl1 C2 Cl2 . . 113.85(8) ?
C8 C3 C4 . . 118.26(13) ?
C8 C3 C1 . . 121.67(12) ?
C4 C3 C1 . . 120.07(12) ?
C5 C4 C3 . . 120.77(12) ?
C5 C4 H4 . . 119.6 ?
C3 C4 H4 . . 119.6 ?
C4 C5 C6 . . 121.48(12) ?
C4 C5 H5 . . 119.3 ?
C6 C5 H5 . . 119.3 ?
C5 C6 C7 . . 117.03(13) ?
C5 C6 C9 . . 122.86(12) ?
C7 C6 C9 . . 120.10(12) ?
C8 C7 C6 . . 121.80(13) ?
C8 C7 H7 . . 119.1 ?
C6 C7 H7 . . 119.1 ?
C7 C8 C3 . . 120.60(13) ?
C7 C8 H8 . . 119.7 ?
C3 C8 H8 . . 119.7 ?
C10 C9 C6 . . 111.93(12) ?
C10 C9 C11 . . 108.42(12) ?
C6 C9 C11 . . 109.73(12) ?
C10 C9 C12 . . 108.52(13) ?
C6 C9 C12 . . 109.09(11) ?
C11 C9 C12 . . 109.10(13) ?
C9 C10 H10A . . 109.5 ?
C9 C10 H10B . . 109.5 ?
H10A C10 H10B . . 109.5 ?
C9 C10 H10C . . 109.5 ?
H10A C10 H10C . . 109.5 ?
H10B C10 H10C . . 109.5 ?
C9 C11 H11A . . 109.5 ?
C9 C11 H11B . . 109.5 ?
H11A C11 H11B . . 109.5 ?
C9 C11 H11C . . 109.5 ?
H11A C11 H11C . . 109.5 ?
H11B C11 H11C . . 109.5 ?
C9 C12 H12A . . 109.5 ?
C9 C12 H12B . . 109.5 ?
H12A C12 H12B . . 109.5 ?
C9 C12 H12C . . 109.5 ?
H12A C12 H12C . . 109.5 ?
H12B C12 H12C . . 109.5 ?
C18 C13 C14 . . 119.59(13) ?
C18 C13 N2 . . 116.23(12) ?
C14 C13 N2 . . 124.19(12) ?
C15 C14 C13 . . 119.80(13) ?
C15 C14 H14 . . 120.1 ?
C13 C14 H14 . . 120.1 ?
C14 C15 C16 . . 120.40(13) ?
C14 C15 H15 . . 119.8 ?
C16 C15 H15 . . 119.8 ?
O1 C16 C17 . . 124.82(13) ?
O1 C16 C15 . . 115.13(12) ?
C17 C16 C15 . . 120.05(12) ?
C18 C17 C16 . . 119.19(12) ?
C18 C17 H17 . . 120.4 ?
C16 C17 H17 . . 120.4 ?
C17 C18 C13 . . 120.95(13) ?
C17 C18 H18 . . 119.5 ?
C13 C18 H18 . . 119.5 ?
O1 C19 H19A . . 109.5 ?
O1 C19 H19B . . 109.5 ?
H19A C19 H19B . . 109.5 ?
O1 C19 H19C . . 109.5 ?
H19A C19 H19C . . 109.5 ?
H19B C19 H19C . . 109.5 ?
N2 N1 C1 . . 114.00(12) ?
N1 N2 C13 . . 113.04(11) ?
C16 O1 C19 . . 117.79(11) ?

loop_
_geom_bond_atom_site_label_1
_geom_bond_atom_site_label_2
_geom_bond_site_symmetry_2
_geom_bond_distance
_geom_bond_publ_flag
C1 C2 . 1.349(2) ?
C1 N1 . 1.4106(18) ?
C1 C3 . 1.4904(19) ?
C2 Cl1 . 1.7125(14) ?
C2 Cl2 . 1.7196(15) ?
C3 C8 . 1.3913(19) ?
C3 C4 . 1.3947(19) ?
C4 C5 . 1.389(2) ?
C4 H4 . 0.9500 ?
C5 C6 . 1.3951(19) ?
C5 H5 . 0.9500 ?
C6 C7 . 1.3993(19) ?
C6 C9 . 1.5366(19) ?
C7 C8 . 1.386(2) ?
C7 H7 . 0.9500 ?
C8 H8 . 0.9500 ?
C9 C10 . 1.526(2) ?
C9 C11 . 1.538(2) ?
C9 C12 . 1.539(2) ?
C10 H10A . 0.9800 ?
C10 H10B . 0.9800 ?
C10 H10C . 0.9800 ?
C11 H11A . 0.9800 ?
C11 H11B . 0.9800 ?
C11 H11C . 0.9800 ?
C12 H12A . 0.9800 ?
C12 H12B . 0.9800 ?
C12 H12C . 0.9800 ?
C13 C18 . 1.3920(19) ?
C13 C14 . 1.4029(19) ?
C13 N2 . 1.4200(18) ?
C14 C15 . 1.377(2) ?
C14 H14 . 0.9500 ?
C15 C16 . 1.405(2) ?
C15 H15 . 0.9500 ?
C16 O1 . 1.3573(17) ?
C16 C17 . 1.393(2) ?
C17 C18 . 1.3905(19) ?
C17 H17 . 0.9500 ?
C18 H18 . 0.9500 ?
C19 O1 . 1.4305(18) ?
C19 H19A . 0.9800 ?
C19 H19B . 0.9800 ?
C19 H19C . 0.9800 ?
N1 N2 . 1.2658(17) ?

loop_
_geom_hbond_atom_site_label_D
_geom_hbond_atom_site_label_H
_geom_hbond_atom_site_label_A
_geom_hbond_site_symmetry_A
_geom_hbond_distance_DH
_geom_hbond_distance_HA
_geom_hbond_distance_DA
_geom_hbond_angle_DHA
_geom_hbond_publ_flag
C18 H18 O1 2_656 0.95 2.39 3.2753(17) 155 yes
C19 H19B Cg1 2_646 0.98 2.87 3.4276(17) 117 yes

loop_
_geom_torsion_atom_site_label_1
_geom_torsion_atom_site_label_2
_geom_torsion_atom_site_label_3
_geom_torsion_atom_site_label_4
_geom_torsion_site_symmetry_1
_geom_torsion_site_symmetry_2
_geom_torsion_site_symmetry_3
_geom_torsion_site_symmetry_4
_geom_torsion
_geom_torsion_publ_flag
N1 C1 C2 Cl1 . . . . -178.80(10) ?
C3 C1 C2 Cl1 . . . . 2.57(19) ?
N1 C1 C2 Cl2 . . . . 2.48(18) ?
C3 C1 C2 Cl2 . . . . -176.14(10) ?
C2 C1 C3 C8 . . . . -82.01(18) ?
N1 C1 C3 C8 . . . . 99.47(16) ?
C2 C1 C3 C4 . . . . 98.64(16) ?
N1 C1 C3 C4 . . . . -79.88(17) ?
C8 C3 C4 C5 . . . . 2.2(2) ?
C1 C3 C4 C5 . . . . -178.43(12) ?
C3 C4 C5 C6 . . . . -1.6(2) ?
C4 C5 C6 C7 . . . . -0.37(19) ?
C4 C5 C6 C9 . . . . 178.89(12) ?
C5 C6 C7 C8 . . . . 1.7(2) ?
C9 C6 C7 C8 . . . . -177.56(13) ?
C6 C7 C8 C3 . . . . -1.1(2) ?
C4 C3 C8 C7 . . . . -0.9(2) ?
C1 C3 C8 C7 . . . . 179.78(13) ?
C5 C6 C9 C10 . . . . -1.92(18) ?
C7 C6 C9 C10 . . . . 177.32(13) ?
C5 C6 C9 C11 . . . . 118.51(14) ?
C7 C6 C9 C11 . . . . -62.26(17) ?
C5 C6 C9 C12 . . . . -122.02(15) ?
C7 C6 C9 C12 . . . . 57.21(17) ?
C18 C13 C14 C15 . . . . 0.8(2) ?
N2 C13 C14 C15 . . . . -179.66(12) ?
C13 C14 C15 C16 . . . . 0.7(2) ?
C14 C15 C16 O1 . . . . 178.87(12) ?
C14 C15 C16 C17 . . . . -1.4(2) ?
O1 C16 C17 C18 . . . . -179.72(13) ?
C15 C16 C17 C18 . . . . 0.5(2) ?
C16 C17 C18 C13 . . . . 1.0(2) ?
C14 C13 C18 C17 . . . . -1.7(2) ?
N2 C13 C18 C17 . . . . 178.79(12) ?
C2 C1 N1 N2 . . . . 177.92(12) ?
C3 C1 N1 N2 . . . . -3.46(18) ?
C1 N1 N2 C13 . . . . -178.51(11) ?
C18 C13 N2 N1 . . . . -168.92(12) ?
C14 C13 N2 N1 . . . . 11.54(18) ?
C17 C16 O1 C19 . . . . 1.7(2) ?
C15 C16 O1 C19 . . . . -178.58(13) ?

_cod_database_fobs_code 2022792
